data_4076388
loop_
_publ_author_name
'Yao, Zi-Jian'
'Jin, Guo-Xin'

_publ_section_title
;
 Synthesis, Reactivity, and Structural Transformation of Mono- and
 Binuclear Carboranylamidinate-Based 3d Metal Complexes and
 Metallacarborane Derivatives
;
_journal_issue 5
_journal_name_full Organometallics
_journal_page_first 1767
_journal_paper_doi 10.1021/om2011358
_journal_volume 31
_journal_year 2012
_chemical_formula_sum 'C15 H35 B9 N2'
_chemical_formula_weight 340.74
_chemical_name_systematic
; 
 ? 
;
_space_group_IT_number 14
_symmetry_cell_setting monoclinic
_symmetry_space_group_name_Hall '-P 2yn'
_symmetry_space_group_name_H-M 'P 1 21/n 1'
_atom_sites_solution_hydrogens geom
_atom_sites_solution_primary direct
_atom_sites_solution_secondary difmap
_audit_creation_method SHELXL-97
_cell_angle_alpha 90.00
_cell_angle_beta 101.363(7)
_cell_angle_gamma 90.00
_cell_formula_units_Z 4
_cell_length_a 9.343(5)
_cell_length_b 11.937(6)
_cell_length_c 19.679(10)
_cell_measurement_reflns_used 933
_cell_measurement_temperature 293(2)
_cell_measurement_theta_max 25.388
_cell_measurement_theta_min 2.260
_cell_volume 2151.7(19)
_computing_cell_refinement 'Bruker SMART'
_computing_data_collection 'Bruker SMART'
_computing_data_reduction 'Bruker SHELXTL'
_computing_molecular_graphics 'Bruker SHELXTL'
_computing_publication_material 'Bruker SHELXTL'
_computing_structure_refinement 'SHELXL-97 (Sheldrick, 1997)'
_computing_structure_solution 'SHELXS-97 (Sheldrick, 1990)'
_diffrn_ambient_temperature 293(2)
_diffrn_measured_fraction_theta_full 0.994
_diffrn_measured_fraction_theta_max 0.994
_diffrn_measurement_device_type 'CCD area detector'
_diffrn_measurement_method 'phi and omega scans'
_diffrn_radiation_monochromator graphite
_diffrn_radiation_source 'fine-focus sealed tube'
_diffrn_radiation_type MoK\a
_diffrn_radiation_wavelength 0.71073
_diffrn_reflns_av_R_equivalents 0.0599
_diffrn_reflns_av_sigmaI/netI 0.0802
_diffrn_reflns_limit_h_max 11
_diffrn_reflns_limit_h_min -11
_diffrn_reflns_limit_k_max 14
_diffrn_reflns_limit_k_min -14
_diffrn_reflns_limit_l_max 18
_diffrn_reflns_limit_l_min -24
_diffrn_reflns_number 9518
_diffrn_reflns_theta_full 26.01
_diffrn_reflns_theta_max 26.01
_diffrn_reflns_theta_min 2.01
_diffrn_standards_decay_% 3.87
_exptl_absorpt_coefficient_mu 0.054
_exptl_absorpt_correction_T_max 0.9924
_exptl_absorpt_correction_T_min 0.9881
_exptl_absorpt_correction_type multi-scan
_exptl_absorpt_process_details sadabs
_exptl_crystal_colour colorless
_exptl_crystal_density_diffrn 1.052
_exptl_crystal_density_method 'not measured'
_exptl_crystal_description prism
_exptl_crystal_F_000 736
_exptl_crystal_size_max 0.22
_exptl_crystal_size_mid 0.15
_exptl_crystal_size_min 0.14
_refine_diff_density_max 0.217
_refine_diff_density_min -0.184
_refine_diff_density_rms 0.037
_refine_ls_extinction_method none
_refine_ls_goodness_of_fit_ref 0.856
_refine_ls_hydrogen_treatment mixed
_refine_ls_matrix_type full
_refine_ls_number_parameters 269
_refine_ls_number_reflns 4220
_refine_ls_number_restraints 0
_refine_ls_restrained_S_all 0.856
_refine_ls_R_factor_all 0.1198
_refine_ls_R_factor_gt 0.0583
_refine_ls_shift/su_max 0.005
_refine_ls_shift/su_mean 0.001
_refine_ls_structure_factor_coef Fsqd
_refine_ls_weighting_details 'calc w=1/[\s^2^(Fo^2^)+(0.0705P)^2^+0.0000P] where P=(Fo^2^+2Fc^2^)/3'
_refine_ls_weighting_scheme calc
_refine_ls_wR_factor_gt 0.1254
_refine_ls_wR_factor_ref 0.1460
_reflns_number_gt 2081
_reflns_number_total 4220
_reflns_threshold_expression >2sigma(I)
_cod_data_source_file om2011358_si_001.cif
_cod_data_source_block 10
_cod_depositor_comments
;
The following automatic conversions were performed:

'_symmetry_cell_setting' value 'Monoclinic' changed to 'monoclinic'
according to /home/saulius/struct/CIF-dictionaries/cif_core.dic
dictionary named 'cif_core.dic' version 2.4.1 from 2010-06-29.

Automatic conversion script
Id: cif_fix_values 1715 2011-07-08 13:25:40Z adriana 
;
_cod_original_sg_symbol_H-M P2(1)/n
_cod_database_code 4076388

loop_
_symmetry_equiv_pos_as_xyz
'x, y, z'
'-x+1/2, y+1/2, -z+1/2'
'-x, -y, -z'
'x-1/2, -y-1/2, z-1/2'

loop_
_atom_site_label
_atom_site_type_symbol
_atom_site_fract_x
_atom_site_fract_y
_atom_site_fract_z
_atom_site_U_iso_or_equiv
_atom_site_adp_type
_atom_site_occupancy
_atom_site_symmetry_multiplicity
_atom_site_calc_flag
_atom_site_refinement_flags
N1 N 0.4464(2) 0.52713(15) 0.14254(10) 0.0463(5) Uani 1 1 d .
N2 N 0.3384(2) 0.37017(16) 0.08810(10) 0.0536(5) Uani 1 1 d .
B1 B 0.8825(3) 0.3587(2) 0.20066(14) 0.0508(7) Uani 1 1 d .
H1 H 0.9764 0.3920 0.2378 0.061 Uiso 1 1 calc R
B2 B 0.7593(3) 0.4471(2) 0.14579(13) 0.0439(6) Uani 1 1 d .
H2 H 0.7700 0.5389 0.1481 0.053 Uiso 1 1 calc R
B3 B 0.7016(3) 0.3722(2) 0.21288(13) 0.0452(6) Uani 1 1 d .
H3 H 0.6723 0.4149 0.2577 0.054 Uiso 1 1 calc R
B4 B 0.7852(3) 0.2404(2) 0.21891(13) 0.0506(7) Uani 1 1 d .
H4 H 0.8144 0.1976 0.2693 0.061 Uiso 1 1 calc R
B5 B 0.8913(3) 0.2281(2) 0.15515(15) 0.0548(7) Uani 1 1 d .
H5 H 0.9900 0.1757 0.1637 0.066 Uiso 1 1 calc R
B6 B 0.8745(3) 0.3609(2) 0.10903(14) 0.0522(7) Uani 1 1 d .
H6 H 0.9629 0.3980 0.0869 0.063 Uiso 1 1 calc R
B9 B 0.7149(3) 0.1664(2) 0.14015(14) 0.0519(7) Uani 1 1 d .
B10 B 0.7859(4) 0.2395(2) 0.07054(15) 0.0545(7) Uani 1 1 d .
B11 B 0.6920(3) 0.3732(2) 0.06702(13) 0.0436(6) Uani 1 1 d .
C1 C 0.4564(2) 0.42429(17) 0.11955(10) 0.0403(5) Uani 1 1 d .
C2 C 0.3146(2) 0.59527(17) 0.13895(11) 0.0436(5) Uani 1 1 d .
H2A H 0.2494 0.5816 0.0942 0.052 Uiso 1 1 calc R
C3 C 0.3566(3) 0.71750(17) 0.14298(12) 0.0515(6) Uani 1 1 d .
H3A H 0.3985 0.7367 0.1031 0.062 Uiso 1 1 calc R
H3B H 0.4306 0.7300 0.1843 0.062 Uiso 1 1 calc R
C4 C 0.2274(3) 0.7934(2) 0.14479(13) 0.0621(7) Uani 1 1 d .
H4A H 0.2611 0.8702 0.1518 0.075 Uiso 1 1 calc R
H4B H 0.1599 0.7895 0.1006 0.075 Uiso 1 1 calc R
C5 C 0.1487(3) 0.76062(19) 0.20213(14) 0.0663(7) Uani 1 1 d .
H5A H 0.2124 0.7729 0.2468 0.080 Uiso 1 1 calc R
H5B H 0.0629 0.8073 0.1998 0.080 Uiso 1 1 calc R
C6 C 0.1034(3) 0.6387(2) 0.19553(15) 0.0707(8) Uani 1 1 d .
H6A H 0.0335 0.6277 0.1525 0.085 Uiso 1 1 calc R
H6B H 0.0563 0.6186 0.2336 0.085 Uiso 1 1 calc R
C7 C 0.6004(2) 0.36915(16) 0.12889(10) 0.0373(5) Uani 1 1 d .
C8 C 0.6159(2) 0.25711(18) 0.17034(11) 0.0440(5) Uani 1 1 d .
C9 C 0.2348(3) 0.56346(18) 0.19643(12) 0.0550(6) Uani 1 1 d .
H9A H 0.2029 0.4861 0.1905 0.066 Uiso 1 1 calc R
H9B H 0.3009 0.5699 0.2409 0.066 Uiso 1 1 calc R
C10 C 0.3321(2) 0.26437(16) 0.04891(11) 0.0437(5) Uani 1 1 d .
H10A H 0.4310 0.2333 0.0556 0.052 Uiso 1 1 calc R
C11 C 0.2367(3) 0.1814(2) 0.07563(13) 0.0660(7) Uani 1 1 d .
H11A H 0.1410 0.2141 0.0739 0.079 Uiso 1 1 calc R
H11B H 0.2782 0.1643 0.1237 0.079 Uiso 1 1 calc R
C12 C 0.2209(3) 0.0736(2) 0.03340(15) 0.0783(9) Uani 1 1 d .
H12A H 0.3147 0.0361 0.0397 0.094 Uiso 1 1 calc R
H12B H 0.1529 0.0240 0.0499 0.094 Uiso 1 1 calc R
C13 C 0.1665(3) 0.0975(2) -0.04296(15) 0.0757(9) Uani 1 1 d .
H13A H 0.1632 0.0283 -0.0691 0.091 Uiso 1 1 calc R
H13B H 0.0683 0.1277 -0.0500 0.091 Uiso 1 1 calc R
C14 C 0.2646(4) 0.1792(2) -0.06858(14) 0.0893(10) Uani 1 1 d .
H14A H 0.2258 0.1959 -0.1170 0.107 Uiso 1 1 calc R
H14B H 0.3603 0.1458 -0.0655 0.107 Uiso 1 1 calc R
C15 C 0.2798(4) 0.2871(2) -0.02739(13) 0.0748(8) Uani 1 1 d .
H15A H 0.3487 0.3361 -0.0438 0.090 Uiso 1 1 calc R
H15B H 0.1862 0.3250 -0.0345 0.090 Uiso 1 1 calc R
H9 H 0.697(2) 0.0782(17) 0.1437(10) 0.050(6) Uiso 1 1 d .
H10 H 0.822(2) 0.2002(17) 0.0275(11) 0.059(6) Uiso 1 1 d .
H8 H 0.527(3) 0.2349(17) 0.1861(11) 0.056(6) Uiso 1 1 d .
H11 H 0.649(2) 0.4215(15) 0.0199(10) 0.047(6) Uiso 1 1 d .
H1' H 0.529(3) 0.5556(18) 0.1631(11) 0.055(7) Uiso 1 1 d .
H2' H 0.257(3) 0.4060(19) 0.0839(12) 0.065(8) Uiso 1 1 d .
H10' H 0.669(3) 0.214(2) 0.0660(13) 0.095(9) Uiso 1 1 d .

loop_
_atom_site_aniso_label
_atom_site_aniso_U_11
_atom_site_aniso_U_22
_atom_site_aniso_U_33
_atom_site_aniso_U_23
_atom_site_aniso_U_13
_atom_site_aniso_U_12
N1 0.0359(12) 0.0430(11) 0.0580(13) -0.0105(9) 0.0046(9) 0.0059(9)
N2 0.0373(13) 0.0480(12) 0.0730(14) -0.0176(10) 0.0045(10) 0.0089(10)
B1 0.0389(16) 0.0554(17) 0.0554(17) 0.0098(13) 0.0025(12) 0.0016(13)
B2 0.0409(16) 0.0404(14) 0.0508(16) 0.0064(11) 0.0102(12) -0.0002(12)
B3 0.0420(16) 0.0537(16) 0.0394(15) 0.0025(12) 0.0069(11) 0.0008(13)
B4 0.0471(17) 0.0563(16) 0.0478(16) 0.0153(13) 0.0077(13) 0.0039(14)
B5 0.0478(17) 0.0523(16) 0.0671(19) 0.0149(14) 0.0184(14) 0.0150(14)
B6 0.0481(17) 0.0515(16) 0.0622(18) 0.0114(13) 0.0234(13) 0.0062(13)
B9 0.060(2) 0.0396(15) 0.0575(18) 0.0077(13) 0.0160(14) 0.0079(13)
B10 0.060(2) 0.0545(17) 0.0548(18) 0.0009(14) 0.0256(15) 0.0141(15)
B11 0.0500(17) 0.0442(14) 0.0392(14) 0.0053(12) 0.0150(12) 0.0058(12)
C1 0.0405(14) 0.0405(12) 0.0408(13) -0.0011(10) 0.0101(10) 0.0031(10)
C2 0.0367(13) 0.0452(13) 0.0468(13) -0.0092(10) 0.0034(10) 0.0076(10)
C3 0.0520(15) 0.0461(13) 0.0583(15) 0.0022(11) 0.0158(11) 0.0048(11)
C4 0.0704(19) 0.0500(15) 0.0661(17) 0.0043(12) 0.0140(14) 0.0171(13)
C5 0.0727(19) 0.0541(15) 0.0784(19) -0.0096(13) 0.0300(15) 0.0154(13)
C6 0.0662(19) 0.0640(17) 0.092(2) -0.0151(14) 0.0403(15) 0.0048(14)
C7 0.0383(13) 0.0380(11) 0.0364(12) 0.0017(9) 0.0091(9) 0.0036(10)
C8 0.0432(14) 0.0440(13) 0.0470(13) 0.0070(10) 0.0144(11) -0.0004(11)
C9 0.0606(17) 0.0433(13) 0.0639(16) -0.0042(11) 0.0191(13) 0.0004(11)
C10 0.0426(13) 0.0378(12) 0.0506(14) -0.0082(10) 0.0087(10) 0.0022(10)
C11 0.0720(19) 0.0660(17) 0.0635(17) -0.0013(13) 0.0215(14) -0.0112(14)
C12 0.088(2) 0.0475(15) 0.102(2) 0.0011(15) 0.0241(18) -0.0149(15)
C13 0.077(2) 0.0544(16) 0.089(2) -0.0258(15) 0.0002(16) -0.0027(15)
C14 0.138(3) 0.077(2) 0.0516(17) -0.0151(15) 0.0168(18) -0.020(2)
C15 0.111(3) 0.0504(15) 0.0588(17) 0.0025(13) 0.0070(16) -0.0099(15)

loop_
_atom_type_symbol
_atom_type_description
_atom_type_scat_dispersion_real
_atom_type_scat_dispersion_imag
_atom_type_scat_source
C C 0.0033 0.0016 'International Tables Vol C Tables 4.2.6.8 and 6.1.1.4'
H H 0.0000 0.0000 'International Tables Vol C Tables 4.2.6.8 and 6.1.1.4'
B B 0.0013 0.0007 'International Tables Vol C Tables 4.2.6.8 and 6.1.1.4'
N N 0.0061 0.0033 'International Tables Vol C Tables 4.2.6.8 and 6.1.1.4'

loop_
_geom_angle_atom_site_label_1
_geom_angle_atom_site_label_2
_geom_angle_atom_site_label_3
_geom_angle
C1 N1 C2 128.1(2)
C1 N2 C10 127.4(2)
B4 B1 B3 59.75(15)
B4 B1 B2 107.78(19)
B3 B1 B2 60.08(14)
B4 B1 B6 107.31(19)
B3 B1 B6 106.59(17)
B2 B1 B6 58.80(14)
B4 B1 B5 58.86(15)
B3 B1 B5 106.56(19)
B2 B1 B5 107.48(19)
B6 B1 B5 60.71(15)
C7 B2 B6 100.31(18)
C7 B2 B1 103.14(17)
B6 B2 B1 61.33(15)
C7 B2 B3 59.57(13)
B6 B2 B3 108.38(18)
B1 B2 B3 59.83(14)
C7 B2 B11 54.88(13)
B6 B2 B11 59.31(15)
B1 B2 B11 108.11(18)
B3 B2 B11 106.93(18)
C8 B3 C7 53.58(12)
C8 B3 B4 58.28(14)
C7 B3 B4 101.40(17)
C8 B3 B1 103.16(18)
C7 B3 B1 103.04(17)
B4 B3 B1 59.97(15)
C8 B3 B2 102.83(17)
C7 B3 B2 59.17(13)
B4 B3 B2 107.97(19)
B1 B3 B2 60.09(14)
C8 B4 B3 60.02(14)
C8 B4 B5 101.73(18)
B3 B4 B5 109.54(18)
C8 B4 B1 104.69(17)
B3 B4 B1 60.28(15)
B5 B4 B1 62.10(15)
C8 B4 B9 55.04(14)
B3 B4 B9 107.57(18)
B5 B4 B9 60.12(16)
B1 B4 B9 109.64(18)
B4 B5 B10 112.4(2)
B4 B5 B9 61.09(15)
B10 B5 B9 63.14(17)
B4 B5 B1 59.04(15)
B10 B5 B1 109.25(19)
B9 B5 B1 108.00(19)
B4 B5 B6 106.21(18)
B10 B5 B6 58.99(16)
B9 B5 B6 107.03(19)
B1 B5 B6 59.16(15)
B2 B6 B11 61.54(15)
B2 B6 B10 112.8(2)
B11 B6 B10 62.25(16)
B2 B6 B1 59.88(14)
B11 B6 B1 108.72(18)
B10 B6 B1 110.07(19)
B2 B6 B5 107.87(18)
B11 B6 B5 106.80(19)
B10 B6 B5 58.98(16)
B1 B6 B5 60.13(15)
C8 B9 B5 104.0(2)
C8 B9 B4 59.30(15)
B5 B9 B4 58.80(16)
C8 B9 B10 105.73(19)
B5 B9 B10 58.15(16)
B4 B9 B10 106.5(2)
B5 B10 B6 62.03(16)
B5 B10 B11 106.21(19)
B6 B10 B11 58.42(15)
B5 B10 B9 58.71(16)
B6 B10 B9 106.0(2)
B11 B10 B9 101.62(18)
C7 B11 B6 104.60(18)
C7 B11 B2 60.70(14)
B6 B11 B2 59.15(14)
C7 B11 B10 105.54(18)
B6 B11 B10 59.33(16)
B2 B11 B10 108.45(19)
N1 C1 N2 120.4(2)
N1 C1 C7 119.8(2)
N2 C1 C7 119.74(19)
N1 C2 C3 109.08(18)
N1 C2 C9 110.84(18)
C3 C2 C9 111.29(18)
C2 C3 C4 112.3(2)
C5 C4 C3 111.63(19)
C6 C5 C4 110.7(2)
C5 C6 C9 110.8(2)
C1 C7 C8 115.85(17)
C1 C7 B11 119.75(17)
C8 C7 B11 114.22(17)
C1 C7 B2 120.72(17)
C8 C7 B2 111.98(17)
B11 C7 B2 64.42(14)
C1 C7 B3 114.92(17)
C8 C7 B3 62.79(14)
B11 C7 B3 116.47(18)
B2 C7 B3 61.26(13)
C7 C8 B9 112.60(18)
C7 C8 B4 112.15(18)
B9 C8 B4 65.66(16)
C7 C8 B3 63.63(14)
B9 C8 B3 118.0(2)
B4 C8 B3 61.69(14)
C6 C9 C2 110.94(19)
N2 C10 C11 110.38(19)
N2 C10 C15 109.75(18)
C11 C10 C15 111.7(2)
C10 C11 C12 111.6(2)
C13 C12 C11 111.1(2)
C14 C13 C12 110.5(2)
C13 C14 C15 112.0(2)
C10 C15 C14 111.0(2)

loop_
_geom_bond_atom_site_label_1
_geom_bond_atom_site_label_2
_geom_bond_distance
N1 C1 1.318(3)
N1 C2 1.466(3)
N2 C1 1.322(3)
N2 C10 1.475(3)
B1 B4 1.755(4)
B1 B3 1.760(4)
B1 B2 1.765(4)
B1 B6 1.790(4)
B1 B5 1.808(4)
B2 C7 1.728(3)
B2 B6 1.745(4)
B2 B3 1.765(3)
B2 B11 1.787(4)
B3 C8 1.722(3)
B3 C7 1.735(3)
B3 B4 1.751(4)
B4 C8 1.691(3)
B4 B5 1.751(4)
B4 B9 1.792(4)
B5 B10 1.765(4)
B5 B9 1.775(4)
B5 B6 1.819(4)
B6 B11 1.748(4)
B6 B10 1.765(4)
B9 C8 1.612(3)
B9 B10 1.853(4)
B10 B11 1.816(4)
B11 C7 1.621(3)
C1 C7 1.476(3)
C2 C3 1.509(3)
C2 C9 1.520(3)
C3 C4 1.515(3)
C4 C5 1.515(3)
C5 C6 1.514(3)
C6 C9 1.519(3)
C7 C8 1.558(3)
C10 C11 1.495(3)
C10 C15 1.509(3)
C11 C12 1.523(3)
C12 C13 1.515(3)
C13 C14 1.493(4)
C14 C15 1.513(3)
